data_7033833
loop_
_publ_author_name
'Kwak, Jaewoo'
'Van Nghia, Nguyen'
'Lee, Junseong'
'Kim, Hyoseok'
'Park, Myung Hwan'
'Lee, Min Hyung'

_publ_section_title
;
 Lewis acidity enhancement of triarylborane by appended phosphine oxide
 groups.
;
_journal_issue 10
_journal_name_full 'Dalton transactions (Cambridge, England : 2003)'
_journal_page_first 4765
_journal_page_last 4772
_journal_paper_doi 10.1039/c5dt00042d
_journal_volume 44
_journal_year 2015
_chemical_formula_sum 'C76 H86 B O7 P3'
_chemical_formula_weight 1215.17
_chemical_name_systematic
; 
 ? 
;
_space_group_IT_number 4
_symmetry_cell_setting monoclinic
_symmetry_space_group_name_Hall 'P 2yb'
_symmetry_space_group_name_H-M 'P 1 21 1'
_atom_sites_solution_hydrogens geom
_atom_sites_solution_primary direct
_atom_sites_solution_secondary difmap
_audit_creation_method SHELXL-97
_audit_update_record
;
2015-01-21 deposited with the CCDC.
2015-01-27 downloaded from the CCDC.
;
_cell_angle_alpha 90.00
_cell_angle_beta 105.072(2)
_cell_angle_gamma 90.00
_cell_formula_units_Z 2
_cell_length_a 8.6329(2)
_cell_length_b 32.1721(8)
_cell_length_c 12.9756(3)
_cell_measurement_reflns_used 6385
_cell_measurement_temperature 296(2)
_cell_measurement_theta_max 22.76
_cell_measurement_theta_min 2.44
_cell_volume 3479.85(15)
_computing_cell_refinement 'Bruker SAINT'
_computing_data_collection 'Bruker APEX2'
_computing_data_reduction 'Bruker SAINT'
_computing_molecular_graphics 'Bruker SHELXTL'
_computing_publication_material 'Bruker SHELXTL'
_computing_structure_refinement 'SHELXL-97 (Sheldrick, 2008)'
_computing_structure_solution 'SHELXS-97 (Sheldrick, 2008)'
_diffrn_ambient_temperature 296(2)
_diffrn_measured_fraction_theta_full 0.985
_diffrn_measured_fraction_theta_max 0.985
_diffrn_radiation_monochromator graphite
_diffrn_radiation_source 'fine-focus sealed tube'
_diffrn_radiation_type MoK\a
_diffrn_radiation_wavelength 0.71073
_diffrn_reflns_av_R_equivalents 0.0476
_diffrn_reflns_av_sigmaI/netI 0.0810
_diffrn_reflns_limit_h_max 10
_diffrn_reflns_limit_h_min -10
_diffrn_reflns_limit_k_max 38
_diffrn_reflns_limit_k_min -38
_diffrn_reflns_limit_l_max 15
_diffrn_reflns_limit_l_min -14
_diffrn_reflns_number 25249
_diffrn_reflns_theta_full 25.00
_diffrn_reflns_theta_max 25.00
_diffrn_reflns_theta_min 1.74
_exptl_absorpt_coefficient_mu 0.137
_exptl_absorpt_correction_T_max 0.9932
_exptl_absorpt_correction_T_min 0.9730
_exptl_absorpt_correction_type empirical
_exptl_absorpt_process_details SADABS
_exptl_crystal_colour colorless
_exptl_crystal_density_diffrn 1.160
_exptl_crystal_density_method 'not measured'
_exptl_crystal_description block
_exptl_crystal_F_000 1296
_exptl_crystal_size_max 0.20
_exptl_crystal_size_mid 0.10
_exptl_crystal_size_min 0.05
_refine_diff_density_max 0.388
_refine_diff_density_min -0.362
_refine_diff_density_rms 0.070
_refine_ls_abs_structure_details 'Flack H D (1983), Acta Cryst. A39, 876-881'
_refine_ls_abs_structure_Flack 0.00
_refine_ls_extinction_method none
_refine_ls_goodness_of_fit_ref 1.026
_refine_ls_hydrogen_treatment mixed
_refine_ls_matrix_type full
_refine_ls_number_parameters 791
_refine_ls_number_reflns 11390
_refine_ls_number_restraints 123
_refine_ls_restrained_S_all 1.028
_refine_ls_R_factor_all 0.0937
_refine_ls_R_factor_gt 0.0727
_refine_ls_shift/su_max 0.000
_refine_ls_shift/su_mean 0.000
_refine_ls_structure_factor_coef Fsqd
_refine_ls_weighting_details 'calc w=1/[\s^2^(Fo^2^)+(0.0789P)^2^+3.7640P] where P=(Fo^2^+2Fc^2^)/3'
_refine_ls_weighting_scheme calc
_refine_ls_wR_factor_gt 0.1647
_refine_ls_wR_factor_ref 0.1742
_reflns_number_gt 9018
_reflns_number_total 11390
_reflns_threshold_expression >2sigma(I)
_cod_data_source_file c5dt00042d2.cif
_cod_data_source_block 3
_cod_depositor_comments
;
The following automatic conversions were performed:

'_symmetry_cell_setting' value 'Monoclinic' changed to 'monoclinic'
according to
/usr/data/users/saulius/crontab/automatic-downloads/rss-feeds/RSC/lib/dictionaries/cif_core.dic
dictionary named 'cif_core.dic' version 2.4.2 from 2011-04-26.

Automatic conversion script
Id: cif_fix_values 3008 2015-01-20 13:52:24Z robertas 

 Adding full bibliography for 7033833.cif.
;
_cod_original_cell_volume 3479.85(14)
_cod_original_sg_symbol_H-M P2(1)
_cod_database_code 7033833

loop_
_symmetry_equiv_pos_as_xyz
'x, y, z'
'-x, y+1/2, -z'

loop_
_atom_site_label
_atom_site_type_symbol
_atom_site_fract_x
_atom_site_fract_y
_atom_site_fract_z
_atom_site_U_iso_or_equiv
_atom_site_adp_type
_atom_site_occupancy
_atom_site_symmetry_multiplicity
_atom_site_calc_flag
_atom_site_refinement_flags
_atom_site_disorder_assembly
_atom_site_disorder_group
B1 B 0.8927(6) 0.48102(18) 0.2730(4) 0.0178(11) Uani 1 1 d . A 1
C1 C 0.8364(5) 0.43770(14) 0.3112(4) 0.0174(10) Uani 1 1 d . A 1
C2 C 0.8804(6) 0.42583(16) 0.4192(4) 0.0260(11) Uani 1 1 d . A 1
C3 C 0.8396(6) 0.38706(15) 0.4499(4) 0.0239(11) Uani 1 1 d . A 1
H3 H 0.8729 0.3794 0.5214 0.029 Uiso 1 1 calc R A 1
C4 C 0.7497(5) 0.35919(15) 0.3759(4) 0.0210(11) Uani 1 1 d . A 1
C5 C 0.7019(6) 0.37149(16) 0.2690(4) 0.0277(12) Uani 1 1 d . A 1
H5 H 0.6380 0.3537 0.2192 0.033 Uiso 1 1 calc R A 1
C6 C 0.7466(6) 0.40931(15) 0.2349(4) 0.0235(11) Uani 1 1 d . A 1
C7 C 0.9802(7) 0.45311(17) 0.5071(4) 0.0379(14) Uani 1 1 d . A 1
H7A H 1.0891 0.4537 0.5020 0.057 Uiso 1 1 calc R A 1
H7B H 0.9770 0.4421 0.5753 0.057 Uiso 1 1 calc R A 1
H7C H 0.9375 0.4808 0.4996 0.057 Uiso 1 1 calc R A 1
C8 C 0.6916(6) 0.41927(16) 0.1177(4) 0.0312(12) Uani 1 1 d . A 1
H8A H 0.7833 0.4239 0.0903 0.047 Uiso 1 1 calc R A 1
H8B H 0.6261 0.4438 0.1075 0.047 Uiso 1 1 calc R A 1
H8C H 0.6302 0.3964 0.0805 0.047 Uiso 1 1 calc R A 1
C9 C 0.4996(5) 0.31072(16) 0.4304(4) 0.0221(10) Uani 1 1 d . A 1
C10 C 0.4301(6) 0.34741(17) 0.4539(4) 0.0301(12) Uani 1 1 d . A 1
H10 H 0.4856 0.3723 0.4569 0.036 Uiso 1 1 calc R A 1
C11 C 0.2794(6) 0.34732(18) 0.4730(4) 0.0340(13) Uani 1 1 d . A 1
H11 H 0.2339 0.3720 0.4884 0.041 Uiso 1 1 calc R A 1
C12 C 0.1973(6) 0.31010(19) 0.4689(4) 0.0348(13) Uani 1 1 d . A 1
H12 H 0.0966 0.3098 0.4824 0.042 Uiso 1 1 calc R A 1
C13 C 0.2629(6) 0.27413(18) 0.4453(5) 0.0369(14) Uani 1 1 d . A 1
H13 H 0.2072 0.2493 0.4441 0.044 Uiso 1 1 calc R A 1
C14 C 0.4125(6) 0.27377(18) 0.4229(5) 0.0332(13) Uani 1 1 d . A 1
H14 H 0.4538 0.2492 0.4032 0.040 Uiso 1 1 calc R A 1
C15 C 0.7122(6) 0.27251(15) 0.3188(4) 0.0238(11) Uani 1 1 d . A 1
C16 C 0.8369(6) 0.24416(16) 0.3357(5) 0.0288(12) Uani 1 1 d . A 1
H16 H 0.9129 0.2434 0.4013 0.035 Uiso 1 1 calc R A 1
C17 C 0.8494(8) 0.21681(19) 0.2555(5) 0.0422(15) Uani 1 1 d . A 1
H17 H 0.9334 0.1978 0.2677 0.051 Uiso 1 1 calc R A 1
C18 C 0.7375(9) 0.2177(2) 0.1574(6) 0.0525(18) Uani 1 1 d . A 1
H18 H 0.7483 0.2001 0.1030 0.063 Uiso 1 1 calc R A 1
C19 C 0.6081(8) 0.2453(2) 0.1405(5) 0.0468(16) Uani 1 1 d . A 1
H19 H 0.5320 0.2456 0.0749 0.056 Uiso 1 1 calc R A 1
C20 C 0.5928(7) 0.27158(18) 0.2190(5) 0.0362(14) Uani 1 1 d . A 1
H20 H 0.5042 0.2891 0.2078 0.043 Uiso 1 1 calc R A 1
C21 C 0.8609(5) 0.52360(15) 0.3253(4) 0.0200(11) Uani 1 1 d . A 1
C22 C 0.7027(5) 0.53586(15) 0.3245(4) 0.0236(11) Uani 1 1 d . A 1
C23 C 0.6747(6) 0.57526(15) 0.3585(4) 0.0248(11) Uani 1 1 d . A 1
H23 H 0.5701 0.5833 0.3554 0.030 Uiso 1 1 calc R A 1
C24 C 0.8006(5) 0.60326(14) 0.3973(4) 0.0189(10) Uani 1 1 d . A 1
C25 C 0.9556(5) 0.59068(14) 0.4032(4) 0.0216(11) Uani 1 1 d . A 1
H25 H 1.0398 0.6088 0.4316 0.026 Uiso 1 1 calc R A 1
C26 C 0.9896(6) 0.55188(15) 0.3680(4) 0.0245(11) Uani 1 1 d . A 1
C27 C 0.5607(6) 0.50791(18) 0.2825(5) 0.0427(16) Uani 1 1 d . A 1
H27A H 0.5167 0.5131 0.2078 0.064 Uiso 1 1 calc R A 1
H27B H 0.4806 0.5134 0.3201 0.064 Uiso 1 1 calc R A 1
H27C H 0.5941 0.4794 0.2929 0.064 Uiso 1 1 calc R A 1
C28 C 1.1607(6) 0.54091(16) 0.3788(5) 0.0320(13) Uani 1 1 d . A 1
H28A H 1.2285 0.5627 0.4164 0.048 Uiso 1 1 calc R A 1
H28B H 1.1783 0.5377 0.3091 0.048 Uiso 1 1 calc R A 1
H28C H 1.1857 0.5154 0.4177 0.048 Uiso 1 1 calc R A 1
C29 C 0.5757(6) 0.65982(16) 0.4552(4) 0.0264(11) Uani 1 1 d . A 1
C30 C 0.5382(8) 0.6332(2) 0.5304(6) 0.063(2) Uani 1 1 d . A 1
H30 H 0.6115 0.6130 0.5636 0.075 Uiso 1 1 calc R A 1
C31 C 0.3892(8) 0.6368(3) 0.5561(6) 0.060(2) Uani 1 1 d . A 1
H31 H 0.3620 0.6185 0.6042 0.072 Uiso 1 1 calc R A 1
C32 C 0.2861(7) 0.6676(2) 0.5089(6) 0.0537(19) Uani 1 1 d . A 1
H32 H 0.1890 0.6707 0.5266 0.064 Uiso 1 1 calc R A 1
C33 C 0.3222(7) 0.6934(2) 0.4377(6) 0.0529(19) Uani 1 1 d . A 1
H33 H 0.2500 0.7140 0.4056 0.063 Uiso 1 1 calc R A 1
C34 C 0.4677(6) 0.68935(19) 0.4121(6) 0.0463(17) Uani 1 1 d . A 1
H34 H 0.4917 0.7078 0.3632 0.056 Uiso 1 1 calc R A 1
C35 C 0.7739(6) 0.68716(16) 0.3199(4) 0.0277(12) Uani 1 1 d . A 1
C36 C 0.6784(7) 0.6776(2) 0.2208(5) 0.0449(16) Uani 1 1 d . A 1
H36 H 0.6083 0.6552 0.2119 0.054 Uiso 1 1 calc R A 1
C37 C 0.6871(10) 0.7017(3) 0.1338(6) 0.073(2) Uani 1 1 d . A 1
H37 H 0.6246 0.6945 0.0663 0.087 Uiso 1 1 calc R A 1
C38 C 0.7814(10) 0.7343(2) 0.1444(6) 0.062(2) Uani 1 1 d . A 1
H38 H 0.7816 0.7504 0.0850 0.075 Uiso 1 1 calc R A 1
C39 C 0.8814(9) 0.74498(19) 0.2437(7) 0.057(2) Uani 1 1 d . A 1
H39 H 0.9504 0.7676 0.2509 0.069 Uiso 1 1 calc R A 1
C40 C 0.8752(6) 0.72096(16) 0.3319(5) 0.0315(13) Uani 1 1 d . A 1
H40 H 0.9396 0.7277 0.3990 0.038 Uiso 1 1 calc R A 1
C41 C 0.9840(5) 0.48195(15) 0.1834(3) 0.0172(9) Uani 1 1 d . A 1
C42 C 0.9278(6) 0.50681(15) 0.0917(4) 0.0254(11) Uani 1 1 d . A 1
C43 C 1.0066(6) 0.50645(15) 0.0108(4) 0.0276(12) Uani 1 1 d . A 1
H43 H 0.9656 0.5222 -0.0503 0.033 Uiso 1 1 calc R A 1
C44 C 1.1447(6) 0.48319(16) 0.0190(4) 0.0230(11) Uani 1 1 d . A 1
C45 C 1.2041(6) 0.45899(14) 0.1096(4) 0.0237(11) Uani 1 1 d . A 1
H45 H 1.2966 0.4433 0.1160 0.028 Uiso 1 1 calc R A 1
C46 C 1.1250(5) 0.45807(14) 0.1916(4) 0.0192(10) Uani 1 1 d . A 1
C47 C 0.7757(6) 0.53314(17) 0.0736(5) 0.0333(13) Uani 1 1 d . A 1
H47A H 0.7914 0.5546 0.1267 0.050 Uiso 1 1 calc R A 1
H47B H 0.6875 0.5158 0.0787 0.050 Uiso 1 1 calc R A 1
H47C H 0.7528 0.5455 0.0039 0.050 Uiso 1 1 calc R A 1
C48 C 1.1973(6) 0.43086(17) 0.2870(4) 0.0313(12) Uani 1 1 d . A 1
H48A H 1.2950 0.4187 0.2789 0.047 Uiso 1 1 calc R A 1
H48B H 1.1230 0.4092 0.2919 0.047 Uiso 1 1 calc R A 1
H48C H 1.2197 0.4474 0.3508 0.047 Uiso 1 1 calc R A 1
C49 C 1.1799(6) 0.52302(16) -0.1733(4) 0.0238(11) Uani 1 1 d . A 1
C50 C 1.2722(7) 0.5582(2) -0.1564(5) 0.0489(17) Uani 1 1 d . A 1
H50 H 1.3662 0.5589 -0.1015 0.059 Uiso 1 1 calc R A 1
C51 C 1.2263(8) 0.5927(2) -0.2202(5) 0.0466(16) Uani 1 1 d . A 1
H51 H 1.2893 0.6166 -0.2065 0.056 Uiso 1 1 calc R A 1
C52 C 1.0941(7) 0.59287(18) -0.3012(5) 0.0408(15) Uani 1 1 d . A 1
H52 H 1.0636 0.6166 -0.3423 0.049 Uiso 1 1 calc R A 1
C53 C 1.0015(8) 0.5563(2) -0.3232(5) 0.0467(16) Uani 1 1 d . A 1
H53 H 0.9126 0.5553 -0.3818 0.056 Uiso 1 1 calc R A 1
C54 C 1.0418(8) 0.52213(19) -0.2588(5) 0.0426(15) Uani 1 1 d . A 1
H54 H 0.9779 0.4985 -0.2717 0.051 Uiso 1 1 calc R A 1
C55 C 1.1639(8) 0.43284(19) -0.1582(5) 0.0450(16) Uani 1 1 d . A 1
C56 C 1.2585(11) 0.4068(3) -0.2003(6) 0.077(3) Uani 1 1 d . A 1
H56 H 1.3666 0.4127 -0.1914 0.092 Uiso 1 1 calc R A 1
C57 C 1.0049(9) 0.42087(19) -0.1700(5) 0.0518(18) Uani 1 1 d . A 1
H57 H 0.9387 0.4363 -0.1382 0.062 Uiso 1 1 calc R A 1
C58 C 0.9465(13) 0.3859(2) -0.2293(6) 0.082(3) Uani 1 1 d . A 1
H58 H 0.8398 0.3785 -0.2376 0.098 Uiso 1 1 calc R A 1
C59 C 1.191(2) 0.3716(3) -0.2558(7) 0.115(5) Uani 1 1 d . A 1
H59 H 1.2580 0.3538 -0.2805 0.138 Uiso 1 1 calc R A 1
C60 C 1.038(2) 0.3620(3) -0.2759(8) 0.112(5) Uani 1 1 d . A 1
H60 H 0.9949 0.3398 -0.3200 0.134 Uiso 1 1 calc R A 1
C61 C 0.2035(8) 0.3386(2) 0.0554(7) 0.068(2) Uani 1 1 d . B 1
H61A H 0.2101 0.3445 -0.0166 0.082 Uiso 1 1 calc R B 1
H61B H 0.2853 0.3546 0.1051 0.082 Uiso 1 1 calc R B 1
C62 C 0.0413(9) 0.3492(2) 0.0677(6) 0.0573(19) Uani 1 1 d . B 1
H62A H -0.0400 0.3456 0.0009 0.069 Uiso 1 1 calc R B 1
H62B H 0.0378 0.3776 0.0922 0.069 Uiso 1 1 calc R B 1
C63 C 0.0178(9) 0.3187(2) 0.1504(6) 0.0593(19) Uani 1 1 d . B 1
H63A H 0.0632 0.3291 0.2220 0.071 Uiso 1 1 calc R B 1
H63B H -0.0951 0.3127 0.1414 0.071 Uiso 1 1 calc R B 1
C64 C 0.1058(9) 0.2812(2) 0.1287(5) 0.0578(19) Uani 1 1 d . B 1
H64A H 0.1560 0.2670 0.1950 0.069 Uiso 1 1 calc R B 1
H64B H 0.0323 0.2620 0.0828 0.069 Uiso 1 1 calc R B 1
C65 C 0.6802(14) 0.6782(3) 0.8265(10) 0.117(4) Uani 1 1 d U C 1
H65A H 0.7129 0.7029 0.8696 0.140 Uiso 1 1 calc R C 1
H65B H 0.6145 0.6867 0.7571 0.140 Uiso 1 1 calc R C 1
C66 C 0.8173(16) 0.6560(3) 0.8151(11) 0.134(5) Uani 1 1 d U C 1
H66A H 0.9135 0.6655 0.8667 0.160 Uiso 1 1 calc R C 1
H66B H 0.8315 0.6594 0.7439 0.160 Uiso 1 1 calc R C 1
C67 C 0.780(2) 0.6104(4) 0.8358(16) 0.218(9) Uani 1 1 d U C 1
H67A H 0.7545 0.5944 0.7702 0.262 Uiso 1 1 calc R C 1
H67B H 0.8696 0.5974 0.8867 0.262 Uiso 1 1 calc R C 1
O5 O 0.6522(10) 0.6139(4) 0.8760(13) 0.240(7) Uani 1 1 d U C 1
C73 C 0.5875(14) 0.3450(3) 0.8121(15) 0.131(6) Uani 1 1 d U D 1
H73A H 0.4917 0.3622 0.7958 0.157 Uiso 1 1 calc R D 1
H73B H 0.6807 0.3630 0.8272 0.157 Uiso 1 1 calc R D 1
C74 C 0.5879(16) 0.3213(8) 0.7349(12) 0.216(12) Uani 1 1 d DU D 1
H74A H 0.6492 0.3343 0.6909 0.259 Uiso 1 1 calc R D 1
H74B H 0.4785 0.3181 0.6916 0.259 Uiso 1 1 calc R D 1
C75 C 0.649(3) 0.2834(6) 0.7634(16) 0.270(13) Uani 1 1 d DU D 1
H75A H 0.5750 0.2620 0.7279 0.324 Uiso 1 1 calc R D 1
H75B H 0.7497 0.2799 0.7443 0.324 Uiso 1 1 calc R D 1
C76 C 0.672(2) 0.2809(4) 0.8683(12) 0.161(6) Uani 1 1 d DU D 1
H76A H 0.7860 0.2810 0.9037 0.193 Uiso 1 1 calc R D 1
H76B H 0.6253 0.2556 0.8872 0.193 Uiso 1 1 calc R D 1
C77 C 0.849(2) 0.1715(5) 0.8821(9) 0.152(6) Uani 1 1 d U E 1
H77A H 0.9394 0.1816 0.9376 0.182 Uiso 1 1 calc R E 1
H77B H 0.8112 0.1937 0.8311 0.182 Uiso 1 1 calc R E 1
C78 C 0.894(2) 0.1350(6) 0.8296(11) 0.161(6) Uani 1 1 d U E 1
H78A H 0.9860 0.1210 0.8754 0.193 Uiso 1 1 calc R E 1
H78B H 0.9184 0.1424 0.7630 0.193 Uiso 1 1 calc R E 1
C79 C 0.740(3) 0.1074(5) 0.8096(16) 0.208(9) Uani 1 1 d U E 1
H79A H 0.6500 0.1191 0.7562 0.250 Uiso 1 1 calc R E 1
H79B H 0.7584 0.0790 0.7910 0.250 Uiso 1 1 calc R E 1
C80 C 0.722(2) 0.1108(6) 0.9069(14) 0.191(8) Uani 1 1 d U E 1
H80A H 0.8103 0.0975 0.9580 0.229 Uiso 1 1 calc R E 1
H80B H 0.6222 0.0982 0.9119 0.229 Uiso 1 1 calc R E 1
O1 O 0.8211(4) 0.29719(10) 0.5249(3) 0.0268(8) Uani 1 1 d . A 1
O2 O 0.9016(4) 0.66928(10) 0.5319(3) 0.0276(8) Uani 1 1 d . A 1
O3 O 1.4235(4) 0.47787(15) -0.0430(3) 0.0459(11) Uani 1 1 d . A 1
O4 O 0.2243(5) 0.29472(15) 0.0781(4) 0.0564(12) Uani 1 1 d . B 1
C68 C 0.5937(13) 0.6518(3) 0.8759(10) 0.102(3) Uani 1 1 d U C 1
H68A H 0.6032 0.6609 0.9486 0.123 Uiso 1 1 calc R C 1
H68B H 0.4811 0.6522 0.8376 0.123 Uiso 1 1 calc R C 1
O7 O 0.5908(12) 0.3190(3) 0.9012(7) 0.149(3) Uani 1 1 d U D 1
O8 O 0.7213(11) 0.1569(5) 0.9273(8) 0.171(5) Uani 1 1 d U E 1
P1 P 0.70533(14) 0.30861(4) 0.42197(10) 0.0211(3) Uani 1 1 d . A 1
P2 P 0.77397(14) 0.65619(4) 0.43584(10) 0.0212(3) Uani 1 1 d . A 1
P3 P 1.24610(16) 0.47908(5) -0.08555(10) 0.0273(3) Uani 1 1 d . A 1

loop_
_atom_site_aniso_label
_atom_site_aniso_U_11
_atom_site_aniso_U_22
_atom_site_aniso_U_33
_atom_site_aniso_U_23
_atom_site_aniso_U_13
_atom_site_aniso_U_12
B1 0.011(3) 0.022(3) 0.018(3) -0.004(3) -0.001(2) -0.001(2)
C1 0.026(2) 0.014(2) 0.015(3) -0.0034(19) 0.010(2) 0.0019(19)
C2 0.026(3) 0.026(3) 0.030(3) -0.003(2) 0.015(2) -0.005(2)
C3 0.027(3) 0.024(3) 0.024(3) 0.006(2) 0.012(2) 0.002(2)
C4 0.020(2) 0.025(3) 0.020(3) 0.000(2) 0.008(2) -0.002(2)
C5 0.027(3) 0.025(3) 0.030(3) -0.002(2) 0.005(2) -0.004(2)
C6 0.028(3) 0.019(3) 0.027(3) 0.004(2) 0.013(2) 0.003(2)
C7 0.062(4) 0.026(3) 0.029(3) -0.003(2) 0.017(3) -0.008(3)
C8 0.043(3) 0.020(3) 0.028(3) -0.003(2) 0.005(2) -0.005(2)
C9 0.022(2) 0.027(3) 0.018(3) 0.005(2) 0.007(2) -0.007(2)
C10 0.032(3) 0.027(3) 0.031(3) -0.004(2) 0.008(2) -0.007(2)
C11 0.036(3) 0.038(3) 0.032(3) 0.009(3) 0.017(3) 0.011(3)
C12 0.029(3) 0.043(3) 0.038(3) 0.003(3) 0.018(2) 0.001(3)
C13 0.021(3) 0.036(3) 0.055(4) 0.018(3) 0.012(3) -0.006(2)
C14 0.027(3) 0.033(3) 0.040(3) 0.004(3) 0.010(3) -0.003(2)
C15 0.022(3) 0.020(3) 0.030(3) -0.001(2) 0.009(2) -0.004(2)
C16 0.025(3) 0.026(3) 0.039(3) 0.001(2) 0.015(2) -0.008(2)
C17 0.051(4) 0.037(4) 0.045(4) 0.002(3) 0.022(3) 0.012(3)
C18 0.082(5) 0.033(4) 0.056(5) -0.020(3) 0.042(4) -0.011(3)
C19 0.054(4) 0.050(4) 0.038(4) -0.006(3) 0.014(3) -0.010(3)
C20 0.036(3) 0.034(3) 0.035(3) 0.004(3) 0.002(3) 0.000(2)
C21 0.021(2) 0.018(2) 0.025(3) -0.001(2) 0.011(2) 0.0010(19)
C22 0.022(2) 0.021(3) 0.028(3) 0.001(2) 0.008(2) -0.002(2)
C23 0.017(2) 0.023(3) 0.037(3) 0.000(2) 0.013(2) 0.000(2)
C24 0.018(2) 0.017(3) 0.023(3) 0.000(2) 0.006(2) -0.0030(19)
C25 0.020(2) 0.016(2) 0.030(3) 0.001(2) 0.008(2) 0.000(2)
C26 0.025(3) 0.024(3) 0.029(3) 0.009(2) 0.016(2) 0.001(2)
C27 0.021(3) 0.039(3) 0.069(5) -0.016(3) 0.014(3) -0.004(2)
C28 0.022(3) 0.020(3) 0.057(4) -0.005(3) 0.016(2) 0.002(2)
C29 0.028(3) 0.025(3) 0.033(3) -0.005(2) 0.019(2) 0.004(2)
C30 0.055(4) 0.079(5) 0.074(5) 0.024(4) 0.050(4) 0.025(4)
C31 0.053(4) 0.079(5) 0.065(5) -0.003(4) 0.044(4) -0.001(4)
C32 0.033(3) 0.039(4) 0.102(6) -0.031(4) 0.040(4) -0.004(3)
C33 0.025(3) 0.046(4) 0.091(6) 0.005(4) 0.022(3) 0.008(3)
C34 0.028(3) 0.035(3) 0.080(5) 0.005(3) 0.021(3) 0.009(3)
C35 0.031(3) 0.023(3) 0.033(3) 0.004(2) 0.016(2) 0.002(2)
C36 0.050(4) 0.049(4) 0.030(3) 0.010(3) 0.000(3) -0.014(3)
C37 0.074(5) 0.094(7) 0.043(5) 0.015(4) 0.003(4) -0.002(5)
C38 0.091(6) 0.051(5) 0.051(5) 0.030(4) 0.029(4) 0.018(4)
C39 0.070(5) 0.020(3) 0.100(7) 0.009(4) 0.055(5) -0.002(3)
C40 0.039(3) 0.026(3) 0.033(3) -0.009(2) 0.015(3) 0.003(2)
C41 0.015(2) 0.015(2) 0.023(2) 0.001(2) 0.006(2) 0.0013(18)
C42 0.028(3) 0.017(3) 0.033(3) 0.004(2) 0.011(2) 0.004(2)
C43 0.034(3) 0.019(3) 0.029(3) 0.011(2) 0.007(2) 0.003(2)
C44 0.023(3) 0.024(2) 0.024(3) 0.010(2) 0.008(2) 0.001(2)
C45 0.024(3) 0.018(3) 0.031(3) 0.002(2) 0.010(2) 0.002(2)
C46 0.025(2) 0.017(2) 0.016(3) -0.003(2) 0.005(2) -0.0008(19)
C47 0.025(3) 0.037(3) 0.039(3) 0.016(3) 0.009(2) 0.011(2)
C48 0.030(3) 0.037(3) 0.030(3) 0.010(3) 0.013(2) 0.006(2)
C49 0.027(3) 0.032(3) 0.015(3) 0.005(2) 0.009(2) 0.002(2)
C50 0.034(3) 0.055(4) 0.060(4) 0.032(4) 0.015(3) 0.003(3)
C51 0.049(4) 0.038(4) 0.054(4) 0.007(3) 0.014(3) -0.011(3)
C52 0.057(4) 0.024(3) 0.047(4) 0.018(3) 0.024(3) 0.014(3)
C53 0.062(4) 0.048(4) 0.030(3) 0.010(3) 0.011(3) 0.013(3)
C54 0.062(4) 0.033(3) 0.037(4) 0.012(3) 0.019(3) 0.001(3)
C55 0.075(5) 0.038(4) 0.030(3) 0.010(3) 0.028(3) 0.015(3)
C56 0.110(7) 0.081(6) 0.045(5) -0.005(4) 0.029(4) 0.053(5)
C57 0.086(5) 0.033(4) 0.032(4) 0.005(3) 0.009(3) -0.008(3)
C58 0.148(8) 0.036(4) 0.040(4) 0.012(4) -0.015(5) -0.019(5)
C59 0.244(15) 0.079(8) 0.018(5) 0.006(5) 0.030(7) 0.099(10)
C60 0.217(14) 0.051(6) 0.033(5) -0.007(4) -0.028(8) 0.033(8)
C61 0.055(4) 0.053(5) 0.100(6) 0.028(4) 0.029(4) 0.008(4)
C62 0.073(5) 0.034(4) 0.062(5) -0.012(3) 0.013(4) 0.001(3)
C63 0.079(5) 0.055(5) 0.048(4) 0.004(3) 0.023(4) 0.012(4)
C64 0.078(5) 0.059(5) 0.034(4) 0.000(3) 0.010(4) 0.010(4)
C65 0.139(10) 0.079(7) 0.165(11) -0.028(7) 0.099(9) -0.027(7)
C66 0.204(12) 0.077(7) 0.178(12) 0.006(7) 0.153(10) -0.033(8)
C67 0.209(15) 0.132(11) 0.39(2) 0.150(14) 0.224(17) 0.051(10)
O5 0.082(6) 0.216(11) 0.442(19) 0.233(13) 0.100(8) 0.047(6)
C73 0.085(7) 0.082(8) 0.245(18) 0.085(10) 0.075(10) 0.033(6)
C74 0.066(7) 0.49(4) 0.088(10) 0.150(16) 0.015(7) 0.078(14)
C75 0.39(3) 0.23(2) 0.27(2) -0.18(2) 0.23(2) -0.10(2)
C76 0.309(19) 0.068(8) 0.143(12) 0.023(7) 0.127(13) 0.044(9)
C77 0.228(17) 0.159(13) 0.056(7) -0.029(7) 0.015(9) -0.014(12)
C78 0.222(16) 0.185(15) 0.123(11) 0.043(11) 0.131(11) 0.077(13)
C79 0.38(3) 0.101(11) 0.210(18) 0.010(11) 0.199(19) 0.042(14)
C80 0.255(18) 0.203(18) 0.154(14) 0.129(13) 0.122(13) 0.101(15)
O1 0.0281(19) 0.026(2) 0.0231(19) 0.0079(15) 0.0007(15) -0.0013(14)
O2 0.0288(19) 0.028(2) 0.028(2) -0.0121(15) 0.0106(16) 0.0001(14)
O3 0.019(2) 0.081(3) 0.042(2) 0.028(2) 0.0175(18) 0.015(2)
O4 0.057(3) 0.056(3) 0.060(3) -0.010(2) 0.023(2) 0.013(2)
C68 0.092(7) 0.089(7) 0.139(9) -0.042(7) 0.053(7) -0.049(6)
O7 0.189(9) 0.150(8) 0.109(6) 0.007(6) 0.042(6) 0.034(7)
O8 0.134(7) 0.268(14) 0.120(7) -0.097(8) 0.053(6) 0.013(8)
P1 0.0220(6) 0.0191(6) 0.0235(7) 0.0021(6) 0.0082(5) -0.0025(5)
P2 0.0213(6) 0.0174(6) 0.0280(7) -0.0001(6) 0.0117(5) 0.0039(5)
P3 0.0250(7) 0.0364(8) 0.0230(7) 0.0093(6) 0.0109(6) 0.0050(6)

loop_
_atom_type_symbol
_atom_type_description
_atom_type_scat_dispersion_real
_atom_type_scat_dispersion_imag
_atom_type_scat_source
C C 0.0033 0.0016 'International Tables Vol C Tables 4.2.6.8 and 6.1.1.4'
H H 0.0000 0.0000 'International Tables Vol C Tables 4.2.6.8 and 6.1.1.4'
B B 0.0013 0.0007 'International Tables Vol C Tables 4.2.6.8 and 6.1.1.4'
O O 0.0106 0.0060 'International Tables Vol C Tables 4.2.6.8 and 6.1.1.4'
P P 0.1023 0.0942 'International Tables Vol C Tables 4.2.6.8 and 6.1.1.4'

loop_
_geom_angle_atom_site_label_1
_geom_angle_atom_site_label_2
_geom_angle_atom_site_label_3
_geom_angle
C41 B1 C21 118.6(4)
C41 B1 C1 120.0(4)
C21 B1 C1 121.4(4)
C2 C1 C6 118.5(4)
C2 C1 B1 121.4(4)
C6 C1 B1 120.1(4)
C3 C2 C1 120.6(5)
C3 C2 C7 116.3(5)
C1 C2 C7 123.1(4)
C2 C3 C4 121.3(5)
C3 C4 C5 118.0(5)
C3 C4 P1 118.6(4)
C5 C4 P1 123.3(4)
C6 C5 C4 122.1(5)
C5 C6 C1 119.4(5)
C5 C6 C8 118.0(4)
C1 C6 C8 122.6(4)
C10 C9 C14 118.8(4)
C10 C9 P1 122.0(4)
C14 C9 P1 118.9(4)
C11 C10 C9 121.0(5)
C12 C11 C10 119.3(5)
C13 C12 C11 120.4(5)
C12 C13 C14 121.1(5)
C13 C14 C9 119.3(5)
C16 C15 C20 118.5(5)
C16 C15 P1 119.1(4)
C20 C15 P1 122.4(4)
C15 C16 C17 120.5(5)
C18 C17 C16 120.3(6)
C17 C18 C19 119.8(6)
C20 C19 C18 120.5(6)
C19 C20 C15 120.3(5)
C22 C21 C26 118.3(4)
C22 C21 B1 120.7(4)
C26 C21 B1 120.8(4)
C23 C22 C21 120.0(4)
C23 C22 C27 118.0(4)
C21 C22 C27 121.9(4)
C22 C23 C24 121.3(4)
C25 C24 C23 118.8(4)
C25 C24 P2 116.9(3)
C23 C24 P2 124.2(3)
C24 C25 C26 122.1(4)
C25 C26 C21 119.3(4)
C25 C26 C28 118.2(4)
C21 C26 C28 122.5(4)
C34 C29 C30 117.5(5)
C34 C29 P2 124.7(4)
C30 C29 P2 117.3(4)
C29 C30 C31 120.3(6)
C32 C31 C30 118.6(7)
C33 C32 C31 121.3(6)
C32 C33 C34 119.7(6)
C29 C34 C33 122.7(6)
C36 C35 C40 119.4(5)
C36 C35 P2 121.9(4)
C40 C35 P2 118.6(4)
C35 C36 C37 119.5(6)
C38 C37 C36 121.6(7)
C37 C38 C39 120.8(7)
C40 C39 C38 118.4(6)
C35 C40 C39 120.3(6)
C42 C41 C46 118.0(4)
C42 C41 B1 120.6(4)
C46 C41 B1 121.4(4)
C43 C42 C41 120.2(4)
C43 C42 C47 117.2(4)
C41 C42 C47 122.5(4)
C44 C43 C42 121.7(4)
C43 C44 C45 119.1(4)
C43 C44 P3 123.9(4)
C45 C44 P3 116.8(4)
C44 C45 C46 120.4(4)
C45 C46 C41 120.5(4)
C45 C46 C48 117.0(4)
C41 C46 C48 122.5(4)
C50 C49 C54 118.9(5)
C50 C49 P3 118.0(4)
C54 C49 P3 123.1(4)
C49 C50 C51 120.3(6)
C52 C51 C50 121.8(6)
C51 C52 C53 118.7(5)
C54 C53 C52 120.4(6)
C53 C54 C49 119.7(6)
C56 C55 C57 117.1(7)
C56 C55 P3 121.0(6)
C57 C55 P3 121.8(5)
C55 C56 C59 119.3(10)
C58 C57 C55 119.5(8)
C60 C58 C57 122.8(11)
C60 C59 C56 124.2(10)
C59 C60 C58 116.7(10)
O4 C61 C62 105.8(6)
C61 C62 C63 103.4(6)
C64 C63 C62 102.9(6)
O4 C64 C63 107.6(6)
C68 C65 C66 107.6(10)
C65 C66 C67 104.0(9)
O5 C67 C66 102.5(11)
C68 O5 C67 115.6(9)
C74 C73 O7 106.6(12)
C73 C74 C75 114.4(12)
C76 C75 C74 106.4(13)
C75 C76 O7 106.3(12)
O8 C77 C78 104.6(12)
C77 C78 C79 102.4(11)
C80 C79 C78 95.7(18)
C79 C80 O8 104.9(12)
C64 O4 C61 109.1(5)
O5 C68 C65 108.2(9)
C73 O7 C76 99.1(9)
C77 O8 C80 102.0(10)
O1 P1 C15 111.5(2)
O1 P1 C4 111.6(2)
C15 P1 C4 106.7(2)
O1 P1 C9 113.3(2)
C15 P1 C9 107.1(2)
C4 P1 C9 106.4(2)
O2 P2 C29 112.8(2)
O2 P2 C35 112.3(2)
C29 P2 C35 106.7(2)
O2 P2 C24 112.2(2)
C29 P2 C24 107.1(2)
C35 P2 C24 105.2(2)
O3 P3 C44 112.2(2)
O3 P3 C55 113.5(3)
C44 P3 C55 104.6(3)
O3 P3 C49 112.3(2)
C44 P3 C49 106.3(2)
C55 P3 C49 107.3(3)

loop_
_geom_bond_atom_site_label_1
_geom_bond_atom_site_label_2
_geom_bond_distance
B1 C41 1.565(7)
B1 C21 1.584(7)
B1 C1 1.597(7)
C1 C2 1.406(7)
C1 C6 1.419(7)
C2 C3 1.383(7)
C2 C7 1.517(7)
C3 C4 1.393(7)
C4 C5 1.397(7)
C4 P1 1.809(5)
C5 C6 1.383(7)
C6 C8 1.506(7)
C9 C10 1.394(7)
C9 C14 1.396(7)
C9 P1 1.809(4)
C10 C11 1.386(7)
C11 C12 1.385(8)
C12 C13 1.358(8)
C13 C14 1.396(7)
C15 C16 1.384(7)
C15 C20 1.431(7)
C15 P1 1.784(5)
C16 C17 1.389(8)
C17 C18 1.383(9)
C18 C19 1.399(9)
C19 C20 1.356(8)
C21 C22 1.419(6)
C21 C26 1.431(7)
C22 C23 1.384(7)
C22 C27 1.504(7)
C23 C24 1.401(7)
C24 C25 1.381(6)
C24 P2 1.806(5)
C25 C26 1.387(7)
C26 C28 1.489(7)
C29 C34 1.346(8)
C29 C30 1.398(8)
C29 P2 1.797(5)
C30 C31 1.415(8)
C31 C32 1.367(10)
C32 C33 1.337(10)
C33 C34 1.387(8)
C35 C36 1.370(8)
C35 C40 1.378(7)
C35 P2 1.804(5)
C36 C37 1.386(10)
C37 C38 1.313(11)
C38 C39 1.394(11)
C39 C40 1.393(9)
C41 C42 1.412(7)
C41 C46 1.419(6)
C42 C43 1.391(7)
C42 C47 1.528(7)
C43 C44 1.388(7)
C44 C45 1.392(7)
C44 P3 1.800(5)
C45 C46 1.406(7)
C46 C48 1.512(7)
C49 C50 1.369(8)
C49 C54 1.402(8)
C49 P3 1.812(5)
C50 C51 1.381(8)
C51 C52 1.336(8)
C52 C53 1.410(9)
C53 C54 1.369(8)
C55 C56 1.379(9)
C55 C57 1.395(9)
C55 P3 1.805(7)
C56 C59 1.385(16)
C57 C58 1.382(10)
C58 C60 1.353(16)
C59 C60 1.315(17)
C61 O4 1.445(8)
C61 C62 1.489(10)
C62 C63 1.506(10)
C63 C64 1.491(9)
C64 O4 1.421(8)
C65 C68 1.392(13)
C65 C66 1.423(14)
C66 C67 1.541(15)
C67 O5 1.343(15)
O5 C68 1.319(14)
C73 C74 1.26(2)
C73 O7 1.421(15)
C74 C75 1.341(16)
C75 C76 1.325(16)
C76 O7 1.527(14)
C77 O8 1.455(17)
C77 C78 1.460(17)
C78 C79 1.57(2)
C79 C80 1.32(2)
C80 O8 1.508(19)
O1 P1 1.491(3)
O2 P2 1.493(4)
O3 P3 1.487(4)
